data_7105073
loop_
_publ_author_name
'Kim, Hyun Jung'
'Bhuniya, Sankarprasad'
'Mahajan, Rakesh Kumar'
'Puri, Rajiv'
'Liu, Hongguang'
'Ko, Kyoung Chul'
'Lee, Jin Yong'
'Kim, Jong Seung'

_publ_section_title
;
 Fluorescence turn-on sensors for HSO4-.
;
_journal_issue 46
_journal_name_full 'Chemical communications (Cambridge, England)'
_journal_page_first 7128
_journal_page_last 7130
_journal_paper_doi 10.1039/b918324h
_journal_year 2009
_chemical_formula_sum 'C17 H10 F3 N O3'
_chemical_formula_weight 333.26
_chemical_name_systematic
;
?
;
_space_group_IT_number 14
_symmetry_cell_setting monoclinic
_symmetry_space_group_name_Hall '-P 2yn'
_symmetry_space_group_name_H-M 'P 1 21/n 1'
_atom_sites_solution_hydrogens geom
_atom_sites_solution_primary direct
_atom_sites_solution_secondary difmap
_audit_creation_method SHELXL-97
_cell_angle_alpha 90.00
_cell_angle_beta 91.02(3)
_cell_angle_gamma 90.00
_cell_formula_units_Z 4
_cell_length_a 9.855(2)
_cell_length_b 5.4280(11)
_cell_length_c 26.716(5)
_cell_measurement_reflns_used 725
_cell_measurement_temperature 293(2)
_cell_measurement_theta_max 20.29
_cell_measurement_theta_min 2.22
_cell_volume 1428.9(5)
_computing_cell_refinement 'Bruker SMART'
_computing_data_collection 'Bruker SMART'
_computing_data_reduction 'Bruker SAINT'
_computing_molecular_graphics 'Bruker SHELXTL'
_computing_publication_material 'Bruker SHELXTL'
_computing_structure_refinement 'SHELXL-97 (Sheldrick, 1997)'
_computing_structure_solution 'SHELXS-97 (Sheldrick, 1990)'
_diffrn_ambient_temperature 293(2)
_diffrn_measured_fraction_theta_full 0.995
_diffrn_measured_fraction_theta_max 0.995
_diffrn_measurement_device_type 'CCD area detector'
_diffrn_measurement_method 'phi and omega scans'
_diffrn_radiation_monochromator graphite
_diffrn_radiation_source 'fine-focus sealed tube'
_diffrn_radiation_type MoK\a
_diffrn_radiation_wavelength 0.71073
_diffrn_reflns_av_R_equivalents 0.0552
_diffrn_reflns_av_sigmaI/netI 0.0928
_diffrn_reflns_limit_h_max 12
_diffrn_reflns_limit_h_min -9
_diffrn_reflns_limit_k_max 6
_diffrn_reflns_limit_k_min -6
_diffrn_reflns_limit_l_max 30
_diffrn_reflns_limit_l_min -32
_diffrn_reflns_number 7321
_diffrn_reflns_theta_full 26.00
_diffrn_reflns_theta_max 26.00
_diffrn_reflns_theta_min 2.19
_exptl_absorpt_coefficient_mu 0.133
_exptl_absorpt_correction_T_max 0.996
_exptl_absorpt_correction_T_min 0.995
_exptl_absorpt_correction_type multi-scan
_exptl_absorpt_process_details '(SADABS; Brujer, 1997)'
_exptl_crystal_colour orange
_exptl_crystal_density_diffrn 1.549
_exptl_crystal_density_method 'not measured'
_exptl_crystal_description needle
_exptl_crystal_F_000 680
_exptl_crystal_size_max 0.30
_exptl_crystal_size_mid 0.03
_exptl_crystal_size_min 0.03
_refine_diff_density_max 0.192
_refine_diff_density_min -0.236
_refine_diff_density_rms 0.050
_refine_ls_extinction_coef 0.0079(19)
_refine_ls_extinction_expression Fc^*^=kFc[1+0.001xFc^2^\l^3^/sin(2\q)]^-1/4^
_refine_ls_extinction_method SHELXL
_refine_ls_goodness_of_fit_ref 0.925
_refine_ls_hydrogen_treatment constr
_refine_ls_matrix_type full
_refine_ls_number_parameters 219
_refine_ls_number_reflns 2796
_refine_ls_number_restraints 0
_refine_ls_restrained_S_all 0.925
_refine_ls_R_factor_all 0.1446
_refine_ls_R_factor_gt 0.0530
_refine_ls_shift/su_max 0.001
_refine_ls_shift/su_mean 0.000
_refine_ls_structure_factor_coef Fsqd
_refine_ls_weighting_details 'calc w=1/[\s^2^(Fo^2^)+(0.0716P)^2^+0.0000P] where P=(Fo^2^+2Fc^2^)/3'
_refine_ls_weighting_scheme calc
_refine_ls_wR_factor_gt 0.1193
_refine_ls_wR_factor_ref 0.1541
_reflns_number_gt 1235
_reflns_number_total 2796
_reflns_threshold_expression >2sigma(I)
_cod_data_source_file b918324h.txt
_cod_data_source_block yk982sadp21n
_cod_depositor_comments
;
The following automatic conversions were performed:
'_symmetry_cell_setting' value 'Monoclinic' changed to 'monoclinic'
according to '/home/saulius/struct/CIF-dictionaries/cif_core.dic'
dictionary named 'cif_core.dic' version 2.4.1 from 2010-06-29.

Automatic conversion script
Id: cif_fix_enum 1527 2010-12-29 10:47:43Z saulius 
;
_cod_original_sg_symbol_H-M P2(1)/n
_cod_database_code 7105073

loop_
_symmetry_equiv_pos_as_xyz
'x, y, z'
'-x+1/2, y+1/2, -z+1/2'
'-x, -y, -z'
'x-1/2, -y-1/2, z-1/2'

loop_
_atom_site_label
_atom_site_type_symbol
_atom_site_fract_x
_atom_site_fract_y
_atom_site_fract_z
_atom_site_U_iso_or_equiv
_atom_site_adp_type
_atom_site_occupancy
_atom_site_symmetry_multiplicity
_atom_site_calc_flag
_atom_site_refinement_flags
_atom_site_disorder_assembly
_atom_site_disorder_group
C1 C 0.2662(3) 0.5352(6) 0.86809(13) 0.0517(9) Uani 1 1 d . . .
C2 C 0.1860(3) 0.3243(6) 0.87361(11) 0.0455(8) Uani 1 1 d . . .
C3 C 0.0958(3) 0.2623(6) 0.83477(12) 0.0552(9) Uani 1 1 d . . .
H3 H 0.0427 0.1216 0.8377 0.066 Uiso 1 1 calc R . .
C4 C 0.0833(4) 0.4031(7) 0.79235(13) 0.0615(10) Uani 1 1 d . . .
H4 H 0.0222 0.3593 0.7670 0.074 Uiso 1 1 calc R . .
C5 C 0.1629(4) 0.6110(7) 0.78787(13) 0.0615(10) Uani 1 1 d . . .
H5 H 0.1552 0.7072 0.7592 0.074 Uiso 1 1 calc R . .
C6 C 0.2532(4) 0.6779(6) 0.82513(13) 0.0605(10) Uani 1 1 d . . .
H6 H 0.3058 0.8188 0.8216 0.073 Uiso 1 1 calc R . .
C7 C 0.1955(3) 0.1722(6) 0.91751(13) 0.0499(8) Uani 1 1 d . . .
H7 H 0.1420 0.0314 0.9191 0.060 Uiso 1 1 calc R . .
C8 C 0.2791(3) 0.0728(6) 0.99793(11) 0.0461(8) Uani 1 1 d . . .
C9 C 0.1948(3) -0.1264(6) 1.00582(12) 0.0485(8) Uani 1 1 d . . .
H9 H 0.1320 -0.1751 0.9814 0.058 Uiso 1 1 calc R . .
C10 C 0.2057(3) -0.2512(5) 1.05045(12) 0.0454(8) Uani 1 1 d . . .
C11 C 0.1197(3) -0.5930(7) 1.09727(12) 0.0505(9) Uani 1 1 d . . .
C12 C 0.2084(3) -0.5187(6) 1.13794(12) 0.0516(9) Uani 1 1 d . . .
H12 H 0.2071 -0.6077 1.1677 0.062 Uiso 1 1 calc R . .
C13 C 0.2927(3) -0.3258(6) 1.13455(12) 0.0461(8) Uani 1 1 d . . .
C14 C 0.2982(3) -0.1864(5) 1.08870(11) 0.0433(8) Uani 1 1 d . . .
C15 C 0.3836(3) 0.0146(6) 1.07914(12) 0.0500(9) Uani 1 1 d . . .
H15 H 0.4476 0.0632 1.1032 0.060 Uiso 1 1 calc R . .
C16 C 0.3736(3) 0.1392(6) 1.03491(12) 0.0522(9) Uani 1 1 d . . .
H16 H 0.4312 0.2716 1.0293 0.063 Uiso 1 1 calc R . .
C17 C 0.3748(4) -0.2479(7) 1.17930(13) 0.0574(9) Uani 1 1 d . . .
F1 F 0.3364(2) -0.0300(4) 1.19583(8) 0.0942(8) Uani 1 1 d . . .
F2 F 0.5052(2) -0.2255(4) 1.17083(8) 0.0846(8) Uani 1 1 d . . .
F3 F 0.3641(3) -0.4007(5) 1.21747(8) 0.1040(9) Uani 1 1 d . . .
N1 N 0.2749(3) 0.2233(5) 0.95456(10) 0.0511(7) Uani 1 1 d . . .
O1 O 0.3547(3) 0.6062(5) 0.90416(9) 0.0726(8) Uani 1 1 d . . .
H1 H 0.3494 0.5128 0.9282 0.109 Uiso 1 1 calc R . .
O2 O 0.1185(2) -0.4477(4) 1.05540(8) 0.0528(6) Uani 1 1 d . . .
O3 O 0.0466(2) -0.7702(4) 1.09727(8) 0.0636(7) Uani 1 1 d . . .

loop_
_atom_site_aniso_label
_atom_site_aniso_U_11
_atom_site_aniso_U_22
_atom_site_aniso_U_33
_atom_site_aniso_U_23
_atom_site_aniso_U_13
_atom_site_aniso_U_12
C1 0.054(2) 0.043(2) 0.058(2) -0.0053(17) -0.0011(17) -0.0022(17)
C2 0.0465(19) 0.0362(19) 0.054(2) 0.0019(16) 0.0003(16) 0.0039(16)
C3 0.050(2) 0.050(2) 0.065(2) -0.0002(19) -0.0102(18) -0.0031(17)
C4 0.063(2) 0.057(2) 0.064(2) 0.0015(19) -0.0110(18) 0.0036(19)
C5 0.073(2) 0.052(2) 0.060(2) 0.0122(19) 0.000(2) 0.002(2)
C6 0.074(2) 0.042(2) 0.065(2) 0.0073(18) -0.002(2) -0.0064(18)
C7 0.0498(19) 0.037(2) 0.062(2) 0.0039(17) -0.0033(17) -0.0057(16)
C8 0.0478(19) 0.042(2) 0.049(2) -0.0011(16) -0.0007(16) -0.0020(16)
C9 0.051(2) 0.041(2) 0.053(2) -0.0016(17) -0.0088(16) -0.0068(16)
C10 0.0417(19) 0.0380(19) 0.056(2) -0.0029(17) 0.0000(16) -0.0060(16)
C11 0.047(2) 0.043(2) 0.061(2) -0.0028(18) -0.0003(17) 0.0011(17)
C12 0.053(2) 0.047(2) 0.055(2) 0.0058(16) -0.0005(17) 0.0035(17)
C13 0.0408(18) 0.044(2) 0.053(2) -0.0066(16) -0.0070(15) 0.0046(16)
C14 0.0412(18) 0.040(2) 0.049(2) -0.0053(15) -0.0095(15) 0.0022(15)
C15 0.047(2) 0.047(2) 0.056(2) -0.0030(17) -0.0077(16) -0.0037(16)
C16 0.0473(19) 0.046(2) 0.063(2) -0.0038(18) -0.0058(17) -0.0092(16)
C17 0.060(3) 0.055(2) 0.057(2) 0.003(2) -0.0113(18) 0.0049(19)
F1 0.1166(19) 0.0850(18) 0.0798(17) -0.0339(13) -0.0283(13) 0.0263(15)
F2 0.0536(14) 0.116(2) 0.0837(15) -0.0063(13) -0.0196(11) -0.0005(12)
F3 0.132(2) 0.109(2) 0.0694(15) 0.0314(15) -0.0386(14) -0.0404(16)
N1 0.0541(17) 0.0487(18) 0.0502(17) 0.0024(14) -0.0065(14) -0.0080(13)
O1 0.0871(18) 0.0614(18) 0.0688(18) 0.0050(13) -0.0150(15) -0.0315(14)
O2 0.0518(14) 0.0474(14) 0.0589(15) 0.0056(12) -0.0099(11) -0.0118(11)
O3 0.0604(15) 0.0497(15) 0.0806(18) 0.0001(13) -0.0008(12) -0.0169(13)

loop_
_atom_type_symbol
_atom_type_description
_atom_type_scat_dispersion_real
_atom_type_scat_dispersion_imag
_atom_type_scat_source
C C 0.0033 0.0016 'International Tables Vol C Tables 4.2.6.8 and 6.1.1.4'
H H 0.0000 0.0000 'International Tables Vol C Tables 4.2.6.8 and 6.1.1.4'
N N 0.0061 0.0033 'International Tables Vol C Tables 4.2.6.8 and 6.1.1.4'
O O 0.0106 0.0060 'International Tables Vol C Tables 4.2.6.8 and 6.1.1.4'
F F 0.0171 0.0103 'International Tables Vol C Tables 4.2.6.8 and 6.1.1.4'

loop_
_geom_angle_atom_site_label_1
_geom_angle_atom_site_label_2
_geom_angle_atom_site_label_3
_geom_angle
_geom_angle_site_symmetry_1
_geom_angle_site_symmetry_3
_geom_angle_publ_flag
O1 C1 C6 118.8(3) . . ?
O1 C1 C2 121.3(3) . . ?
C6 C1 C2 120.0(3) . . ?
C3 C2 C1 118.2(3) . . ?
C3 C2 C7 120.0(3) . . ?
C1 C2 C7 121.8(3) . . ?
C4 C3 C2 121.8(3) . . ?
C4 C3 H3 119.1 . . ?
C2 C3 H3 119.1 . . ?
C3 C4 C5 119.0(3) . . ?
C3 C4 H4 120.5 . . ?
C5 C4 H4 120.5 . . ?
C6 C5 C4 121.0(3) . . ?
C6 C5 H5 119.5 . . ?
C4 C5 H5 119.5 . . ?
C5 C6 C1 120.0(3) . . ?
C5 C6 H6 120.0 . . ?
C1 C6 H6 120.0 . . ?
N1 C7 C2 122.5(3) . . ?
N1 C7 H7 118.8 . . ?
C2 C7 H7 118.8 . . ?
C9 C8 C16 119.3(3) . . ?
C9 C8 N1 124.6(3) . . ?
C16 C8 N1 116.1(3) . . ?
C10 C9 C8 118.7(3) . . ?
C10 C9 H9 120.6 . . ?
C8 C9 H9 120.6 . . ?
C9 C10 O2 115.2(3) . . ?
C9 C10 C14 123.3(3) . . ?
O2 C10 C14 121.5(3) . . ?
O3 C11 O2 117.7(3) . . ?
O3 C11 C12 125.4(3) . . ?
O2 C11 C12 116.9(3) . . ?
C13 C12 C11 122.4(3) . . ?
C13 C12 H12 118.8 . . ?
C11 C12 H12 118.8 . . ?
C12 C13 C14 120.0(3) . . ?
C12 C13 C17 119.7(3) . . ?
C14 C13 C17 120.3(3) . . ?
C10 C14 C15 116.5(3) . . ?
C10 C14 C13 117.0(3) . . ?
C15 C14 C13 126.4(3) . . ?
C16 C15 C14 120.5(3) . . ?
C16 C15 H15 119.7 . . ?
C14 C15 H15 119.7 . . ?
C15 C16 C8 121.6(3) . . ?
C15 C16 H16 119.2 . . ?
C8 C16 H16 119.2 . . ?
F2 C17 F1 105.2(3) . . ?
F2 C17 F3 106.4(3) . . ?
F1 C17 F3 106.1(3) . . ?
F2 C17 C13 114.0(3) . . ?
F1 C17 C13 111.6(3) . . ?
F3 C17 C13 113.0(3) . . ?
C7 N1 C8 121.0(3) . . ?
C1 O1 H1 109.5 . . ?
C11 O2 C10 121.9(2) . . ?

loop_
_geom_bond_atom_site_label_1
_geom_bond_atom_site_label_2
_geom_bond_distance
_geom_bond_site_symmetry_2
_geom_bond_publ_flag
C1 O1 1.345(4) . ?
C1 C6 1.389(4) . ?
C1 C2 1.400(4) . ?
C2 C3 1.396(4) . ?
C2 C7 1.436(4) . ?
C3 C4 1.371(4) . ?
C3 H3 0.9300 . ?
C4 C5 1.380(5) . ?
C4 H4 0.9300 . ?
C5 C6 1.372(4) . ?
C5 H5 0.9300 . ?
C6 H6 0.9300 . ?
C7 N1 1.281(4) . ?
C7 H7 0.9300 . ?
C8 C9 1.382(4) . ?
C8 C16 1.393(4) . ?
C8 N1 1.418(4) . ?
C9 C10 1.374(4) . ?
C9 H9 0.9300 . ?
C10 O2 1.378(3) . ?
C10 C14 1.402(4) . ?
C11 O3 1.202(3) . ?
C11 O2 1.368(4) . ?
C11 C12 1.440(4) . ?
C12 C13 1.341(4) . ?
C12 H12 0.9300 . ?
C13 C14 1.442(4) . ?
C13 C17 1.493(4) . ?
C14 C15 1.405(4) . ?
C15 C16 1.363(4) . ?
C15 H15 0.9300 . ?
C16 H16 0.9300 . ?
C17 F2 1.315(4) . ?
C17 F1 1.320(4) . ?
C17 F3 1.320(4) . ?
O1 H1 0.8200 . ?

loop_
_geom_hbond_atom_site_label_D
_geom_hbond_atom_site_label_H
_geom_hbond_atom_site_label_A
_geom_hbond_distance_DH
_geom_hbond_distance_HA
_geom_hbond_distance_DA
_geom_hbond_angle_DHA
_geom_hbond_site_symmetry_A
C12 H12 F1 0.93 2.72 3.409(4) 131.3 1_545
C4 H4 F1 0.93 2.77 3.580(4) 145.6 4_565
C5 H5 F2 0.93 2.76 3.522(4) 139.4 4_565
C12 H12 F3 0.93 2.31 2.677(4) 102.7 .
C15 H15 F2 0.93 2.45 3.005(4) 118.3 .
C15 H15 F1 0.93 2.77 3.169(4) 106.9 .
O1 H1 N1 0.82 1.88 2.606(3) 147.4 .

loop_
_geom_torsion_atom_site_label_1
_geom_torsion_atom_site_label_2
_geom_torsion_atom_site_label_3
_geom_torsion_atom_site_label_4
_geom_torsion
_geom_torsion_site_symmetry_1
_geom_torsion_site_symmetry_2
_geom_torsion_site_symmetry_3
_geom_torsion_site_symmetry_4
_geom_torsion_publ_flag
O1 C1 C2 C3 179.7(3) . . . . ?
C6 C1 C2 C3 0.8(5) . . . . ?
O1 C1 C2 C7 -0.8(5) . . . . ?
C6 C1 C2 C7 -179.6(3) . . . . ?
C1 C2 C3 C4 -0.8(5) . . . . ?
C7 C2 C3 C4 179.7(3) . . . . ?
C2 C3 C4 C5 0.4(5) . . . . ?
C3 C4 C5 C6 -0.2(5) . . . . ?
C4 C5 C6 C1 0.3(5) . . . . ?
O1 C1 C6 C5 -179.5(3) . . . . ?
C2 C1 C6 C5 -0.6(5) . . . . ?
C3 C2 C7 N1 -178.7(3) . . . . ?
C1 C2 C7 N1 1.8(5) . . . . ?
C16 C8 C9 C10 1.0(5) . . . . ?
N1 C8 C9 C10 -177.4(3) . . . . ?
C8 C9 C10 O2 -179.9(3) . . . . ?
C8 C9 C10 C14 0.1(5) . . . . ?
O3 C11 C12 C13 176.5(3) . . . . ?
O2 C11 C12 C13 -4.1(5) . . . . ?
C11 C12 C13 C14 -0.8(5) . . . . ?
C11 C12 C13 C17 175.7(3) . . . . ?
C9 C10 C14 C15 -1.0(5) . . . . ?
O2 C10 C14 C15 179.0(3) . . . . ?
C9 C10 C14 C13 176.6(3) . . . . ?
O2 C10 C14 C13 -3.4(4) . . . . ?
C12 C13 C14 C10 4.5(4) . . . . ?
C17 C13 C14 C10 -172.0(3) . . . . ?
C12 C13 C14 C15 -178.1(3) . . . . ?
C17 C13 C14 C15 5.4(5) . . . . ?
C10 C14 C15 C16 0.9(4) . . . . ?
C13 C14 C15 C16 -176.5(3) . . . . ?
C14 C15 C16 C8 0.1(5) . . . . ?
C9 C8 C16 C15 -1.1(5) . . . . ?
N1 C8 C16 C15 177.4(3) . . . . ?
C12 C13 C17 F2 128.3(3) . . . . ?
C14 C13 C17 F2 -55.2(4) . . . . ?
C12 C13 C17 F1 -112.8(4) . . . . ?
C14 C13 C17 F1 63.7(4) . . . . ?
C12 C13 C17 F3 6.6(5) . . . . ?
C14 C13 C17 F3 -176.8(3) . . . . ?
C2 C7 N1 C8 178.3(3) . . . . ?
C9 C8 N1 C7 -4.5(5) . . . . ?
C16 C8 N1 C7 177.1(3) . . . . ?
O3 C11 O2 C10 -175.3(3) . . . . ?
C12 C11 O2 C10 5.3(4) . . . . ?
C9 C10 O2 C11 178.4(3) . . . . ?
C14 C10 O2 C11 -1.6(4) . . . . ?

loop_
_cod_related_entry_id
_cod_related_entry_database
_cod_related_entry_code
1 ChemSpider 20178973
